data_2007967
loop_
_publ_author_name
'Dunaj-Jur\<co, Michal'
'Miklo\<s, Du\<san'
'Poto\<c\<n\'ak, Ivan'
'J\"ager, Lothar'

_publ_section_title
;Dicyanonitrosomethanide as a Subject of Nucleophilic Addition of Methanol and
 as an End-<i>O</i>-Coordinated Ligand in the Same Copper(II) Complex. II.
 (Bipyridine)(dicyanonitrosomethanido)[methyl(2-cyano-2-hydroxyimino)ethanimidato]copper(II)
;
_journal_issue 12
_journal_name_full 'Acta Crystallographica Section C'
_journal_page_first 1763
_journal_page_last 1765
_journal_paper_doi 10.1107/S0108270198007975
_journal_volume 54
_journal_year 1998
_chemical_formula_iupac '[Cu (C4 H4 N3 O2) (C3 N3 O) (C10 H8 N2)]'
_chemical_formula_moiety 'C17 H12 Cu N8 O3'
_chemical_formula_structural
;
[Cu(C~10~H~8~N~2~)(C~4~H~4~N~3~O~2~)(C~3~N~3~O)]
;
_chemical_formula_sum 'C17 H12 Cu N8 O3'
_chemical_formula_weight 439.89
_chemical_name_systematic
;
{Methyl[2-cyano-2-(hydroxyimino)]ethanimidate}-bipyridine-
nitrosodicyanomethanidecopper(II)
;
_space_group_IT_number 15
_symmetry_cell_setting monoclinic
_symmetry_space_group_name_Hall '-C 2yc'
_symmetry_space_group_name_H-M 'C 1 2/c 1'
_audit_creation_method SHELXL
_cell_angle_alpha 90.00
_cell_angle_beta 114.02(3)
_cell_angle_gamma 90.00
_cell_formula_units_Z 8
_cell_length_a 20.118(4)
_cell_length_b 8.358(2)
_cell_length_c 23.444(5)
_cell_measurement_reflns_used 21
_cell_measurement_temperature 293(2)
_cell_measurement_theta_max 7.83
_cell_measurement_theta_min 2.24
_cell_volume 3600.7(16)
_computing_cell_refinement 'Syntex P2~1~ software'
_computing_data_collection 'Syntex P2~1~ software'
_computing_data_reduction 'XP21 (Pavel\<c\'ik, 1993)'
_computing_molecular_graphics 'ORTEPII (Johnson, 1976)'
_computing_publication_material SHELXL93
_computing_structure_refinement 'SHELXL93 (Sheldrick, 1993)'
_computing_structure_solution 'SHELXS86 (Sheldrick, 1990)'
_diffrn_ambient_temperature 293(2)
_diffrn_measurement_device_type 'Syntex P2~1~'
_diffrn_measurement_method \q/2\q
_diffrn_radiation_monochromator graphite
_diffrn_radiation_source 'fine-focus sealed tube'
_diffrn_radiation_type MoK\a
_diffrn_radiation_wavelength 0.71073
_diffrn_reflns_av_R_equivalents 0.061
_diffrn_reflns_av_sigmaI/netI 0.2457
_diffrn_reflns_limit_h_max 24
_diffrn_reflns_limit_h_min 0
_diffrn_reflns_limit_k_max 9
_diffrn_reflns_limit_k_min -10
_diffrn_reflns_limit_l_max 27
_diffrn_reflns_limit_l_min -30
_diffrn_reflns_number 4915
_diffrn_reflns_theta_max 27.56
_diffrn_reflns_theta_min 1.90
_diffrn_standards_decay_% none
_diffrn_standards_interval_count 100
_diffrn_standards_number 3
_exptl_absorpt_coefficient_mu 1.253
_exptl_absorpt_correction_T_max 0.882
_exptl_absorpt_correction_T_min 0.603
_exptl_absorpt_correction_type '\y scan (North et al., 1968)'
_exptl_crystal_colour 'dark green'
_exptl_crystal_density_diffrn 1.623
_exptl_crystal_density_meas 1.590(10)
_exptl_crystal_density_method 'flotation in benzene/CCl~4~'
_exptl_crystal_description prism
_exptl_crystal_F_000 1784
_exptl_crystal_size_max 0.70
_exptl_crystal_size_mid 0.25
_exptl_crystal_size_min 0.10
_refine_diff_density_max 0.293
_refine_diff_density_min -0.341
_refine_ls_extinction_method none
_refine_ls_goodness_of_fit_all 0.693
_refine_ls_goodness_of_fit_ref 0.957
_refine_ls_hydrogen_treatment refall
_refine_ls_matrix_type full
_refine_ls_number_parameters 310
_refine_ls_number_reflns 4092
_refine_ls_number_restraints 0
_refine_ls_restrained_S_all 0.693
_refine_ls_R_factor_all 0.178
_refine_ls_R_factor_gt 0.037
_refine_ls_shift/esd_mean 0.000
_refine_ls_shift/su_max 0.005
_refine_ls_structure_factor_coef Fsqd
_refine_ls_weighting_details 'calc w = 1/[\s^2^(Fo^2^)+(0.0161P)^2^] where P = (Fo^2^+2Fc^2^)/3'
_refine_ls_weighting_scheme calc
_refine_ls_wR_factor_all 0.081
_refine_ls_wR_factor_ref 0.065
_reflns_number_gt 1588
_reflns_number_total 4092
_reflns_threshold_expression I>2\s(I)
_cod_data_source_file ka1284.cif
_cod_data_source_block bn21ac2c
_cod_original_cell_volume 3600.7(14)
_cod_original_sg_symbol_H-M 'C 2/c'
_cod_database_code 2007967

loop_
_symmetry_equiv_pos_as_xyz
'x, y, z'
'-x, y, -z+1/2'
'x+1/2, y+1/2, z'
'-x+1/2, y+1/2, -z+1/2'
'-x, -y, -z'
'x, -y, z-1/2'
'-x+1/2, -y+1/2, -z'
'x+1/2, -y+1/2, z-1/2'

loop_
_atom_site_aniso_label
_atom_site_aniso_U_11
_atom_site_aniso_U_22
_atom_site_aniso_U_33
_atom_site_aniso_U_12
_atom_site_aniso_U_13
_atom_site_aniso_U_23
Cu 0.0400(3) 0.0428(3) 0.0450(3) 0.0037(3) 0.0238(2) 0.0002(3)
N1 0.042(2) 0.036(2) 0.039(2) 0.007(2) 0.024(2) 0.004(2)
N2 0.041(2) 0.041(2) 0.043(2) 0.009(2) 0.020(2) 0.000(2)
C11 0.045(3) 0.041(3) 0.037(2) 0.003(2) 0.017(2) 0.007(2)
C12 0.051(3) 0.074(4) 0.054(3) 0.006(3) 0.020(3) -0.004(3)
C13 0.069(4) 0.072(4) 0.045(3) -0.004(3) 0.020(3) -0.007(3)
C14 0.068(4) 0.060(4) 0.052(3) 0.007(3) 0.032(3) -0.011(3)
C15 0.049(3) 0.054(3) 0.046(3) 0.004(3) 0.022(2) 0.005(3)
C21 0.039(3) 0.040(3) 0.044(2) 0.008(2) 0.021(2) 0.011(2)
C22 0.044(3) 0.078(4) 0.054(3) 0.009(3) 0.016(3) -0.002(3)
C23 0.043(3) 0.069(4) 0.078(4) 0.018(3) 0.029(3) 0.012(3)
C24 0.061(4) 0.049(3) 0.083(4) 0.011(3) 0.042(3) -0.008(3)
C25 0.048(3) 0.062(3) 0.055(3) 0.012(3) 0.017(3) -0.012(3)
O1 0.062(2) 0.075(2) 0.065(2) 0.012(2) 0.040(2) -0.011(2)
O2 0.047(2) 0.058(2) 0.060(2) -0.004(2) 0.021(2) -0.021(2)
O3 0.058(2) 0.049(2) 0.048(2) 0.006(2) 0.0331(14) 0.004(2)
C1 0.048(3) 0.037(3) 0.046(3) -0.005(2) 0.024(2) -0.004(2)
C2 0.043(3) 0.030(2) 0.042(2) -0.001(2) 0.018(2) 0.003(2)
N4 0.043(3) 0.051(3) 0.059(3) 0.005(2) 0.030(2) -0.005(2)
C5 0.042(2) 0.033(2) 0.035(2) 0.003(2) 0.016(2) 0.005(2)
N5 0.053(2) 0.041(2) 0.058(2) 0.007(2) 0.037(2) 0.003(2)
C3 0.053(3) 0.054(3) 0.053(3) 0.006(3) 0.026(2) 0.002(3)
N3 0.048(2) 0.102(4) 0.083(3) 0.017(3) 0.023(2) -0.001(3)
C6 0.062(3) 0.049(3) 0.038(2) 0.006(2) 0.023(2) 0.008(2)
N6 0.102(3) 0.077(3) 0.067(2) 0.015(3) 0.055(2) 0.010(3)
C7 0.049(3) 0.046(3) 0.047(3) 0.000(3) 0.028(2) 0.006(3)
N7 0.079(3) 0.042(2) 0.083(3) 0.000(3) 0.044(3) -0.001(2)
N8 0.049(2) 0.043(2) 0.041(2) 0.003(2) 0.019(2) 0.000(2)
C4 0.071(4) 0.082(5) 0.079(4) 0.002(4) 0.033(4) -0.033(4)

loop_
_atom_site_label
_atom_site_fract_x
_atom_site_fract_y
_atom_site_fract_z
_atom_site_U_iso_or_equiv
_atom_site_thermal_displace_type
_atom_site_calc_flag
_atom_site_refinement_flags
_atom_site_occupancy
_atom_site_disorder_group
_atom_site_type_symbol
Cu 0.46779(2) 0.34791(6) 0.04674(2) 0.0405(2) Uani d . 1 . Cu
N1 0.4167(2) 0.2467(4) -0.03624(13) 0.0367(8) Uani d . 1 . N
N2 0.3667(2) 0.4324(4) 0.02487(14) 0.0411(8) Uani d . 1 . N
C11 0.3446(2) 0.2760(5) -0.0643(2) 0.0407(10) Uani d . 1 . C
C12 0.3019(3) 0.2142(6) -0.1213(2) 0.0601(14) Uani d . 1 . C
C13 0.3323(3) 0.1140(6) -0.1510(2) 0.0632(15) Uani d . 1 . C
C14 0.4049(3) 0.0822(6) -0.1219(2) 0.0572(14) Uani d . 1 . C
C15 0.4449(2) 0.1505(6) -0.0659(2) 0.0487(11) Uani d . 1 . C
C21 0.3168(2) 0.3787(5) -0.0282(2) 0.0396(11) Uani d . 1 . C
C22 0.2447(2) 0.4137(6) -0.0470(2) 0.0599(14) Uani d . 1 . C
C23 0.2231(3) 0.5090(6) -0.0097(3) 0.0618(14) Uani d . 1 . C
C24 0.2739(3) 0.5659(6) 0.0438(3) 0.0606(14) Uani d . 1 . C
C25 0.3452(3) 0.5247(6) 0.0603(2) 0.0564(13) Uani d . 1 . C
O1 0.59698(14) 0.2187(3) 0.02931(12) 0.0630(9) Uani d . 1 . O
O2 0.63425(14) 0.5121(3) 0.20131(12) 0.0553(8) Uani d . 1 . O
O3 0.45270(13) 0.1429(3) 0.09912(10) 0.0481(7) Uani d . 1 . O
C1 0.5869(2) 0.4571(5) 0.1479(2) 0.0419(10) Uani d . 1 . C
C2 0.6200(2) 0.3614(5) 0.1154(2) 0.0380(10) Uani d . 1 . C
N4 0.5183(2) 0.4775(5) 0.1209(2) 0.0480(11) Uani d . 1 . N
C5 0.4234(2) 0.0746(5) 0.1764(2) 0.0365(10) Uani d . 1 . C
N5 0.5738(2) 0.3018(4) 0.0614(2) 0.0463(9) Uani d . 1 . N
C3 0.6964(2) 0.3356(6) 0.1392(2) 0.0516(11) Uani d . 1 . C
N3 0.7572(2) 0.3191(5) 0.1582(2) 0.0790(13) Uani d . 1 . N
C6 0.3968(2) 0.1217(5) 0.2214(2) 0.0487(12) Uani d . 1 . C
N6 0.3751(2) 0.1597(5) 0.2568(2) 0.0757(12) Uani d . 1 . N
C7 0.4373(2) -0.0870(6) 0.1695(2) 0.0444(11) Uani d . 1 . C
N7 0.4494(2) -0.2158(5) 0.1643(2) 0.0644(12) Uani d . 1 . N
N8 0.4311(2) 0.1902(4) 0.14095(14) 0.0440(9) Uani d . 1 . N
C4 0.6076(4) 0.5903(9) 0.2424(3) 0.077(2) Uani d . 1 . C
H12 0.247(2) 0.234(5) -0.1449(17) 0.073(14) Uiso d . 1 . H
H13 0.301(2) 0.078(5) -0.1921(18) 0.084(16) Uiso d . 1 . H
H14 0.4240(18) 0.012(4) -0.1388(15) 0.045(12) Uiso d . 1 . H
H15 0.4921(15) 0.129(4) -0.0427(12) 0.017(9) Uiso d . 1 . H
H22 0.2061(18) 0.374(4) -0.0875(15) 0.058(12) Uiso d . 1 . H
H23 0.1741(19) 0.525(5) -0.0261(15) 0.057(13) Uiso d . 1 . H
H24 0.2671(18) 0.643(4) 0.0717(15) 0.051(12) Uiso d . 1 . H
H25 0.3809(16) 0.548(4) 0.0987(13) 0.028(10) Uiso d . 1 . H
H41 0.583(3) 0.678(5) 0.226(2) 0.09(2) Uiso d . 1 . H
H42 0.577(3) 0.523(5) 0.249(2) 0.09(2) Uiso d . 1 . H
H43 0.656(2) 0.625(6) 0.281(2) 0.114(19) Uiso d . 1 . H
H4 0.504(2) 0.517(5) 0.1375(16) 0.031(15) Uiso d . 1 . H

loop_
_atom_type_symbol
_atom_type_description
_atom_type_scat_dispersion_real
_atom_type_scat_dispersion_imag
_atom_type_scat_source
C C 0.0033 0.0016 'International Tables Vol C Tables 4.2.6.8 and 6.1.1.4'
H H 0.0000 0.0000 'International Tables Vol C Tables 4.2.6.8 and 6.1.1.4'
N N 0.0061 0.0033 'International Tables Vol C Tables 4.2.6.8 and 6.1.1.4'
O O 0.0106 0.0060 'International Tables Vol C Tables 4.2.6.8 and 6.1.1.4'
Cu Cu 0.3201 1.2651 'International Tables Vol C Tables 4.2.6.8 and 6.1.1.4'

loop_
_geom_angle_atom_site_label_1
_geom_angle_atom_site_label_2
_geom_angle_atom_site_label_3
_geom_angle
_geom_angle_publ_flag
N4 Cu N1 170.98(15) yes
N4 Cu N2 98.0(2) yes
N1 Cu N2 80.41(13) yes
N4 Cu N5 80.0(2) yes
N1 Cu N5 99.91(14) yes
N2 Cu N5 168.94(12) yes
N4 Cu O3 94.30(13) yes
N1 Cu O3 94.66(10) yes
N2 Cu O3 93.49(10) yes
N5 Cu O3 97.49(10) yes
C15 N1 C11 117.2(3) ?
C15 N1 Cu 127.5(3) ?
C11 N1 Cu 115.2(3) ?
C21 N2 C25 118.0(4) ?
C21 N2 Cu 115.0(3) ?
C25 N2 Cu 126.7(3) ?
N1 C11 C12 122.3(4) ?
N1 C11 C21 114.3(3) ?
C12 C11 C21 123.4(4) ?
C11 C12 C13 119.5(4) ?
C14 C13 C12 118.1(5) ?
C15 C14 C13 119.7(5) ?
N1 C15 C14 123.3(4) ?
N2 C21 C22 122.1(4) ?
N2 C21 C11 114.8(3) ?
C22 C21 C11 123.0(4) ?
C21 C22 C23 119.3(5) ?
C24 C23 C22 118.7(5) ?
C23 C24 C25 119.1(5) ?
N2 C25 C24 122.7(5) ?
C1 O2 C4 118.4(4) yes
N8 O3 Cu 110.6(2) yes
N4 C1 O2 130.3(4) yes
N4 C1 C2 116.9(4) yes
O2 C1 C2 112.7(4) yes
N5 C2 C3 122.9(4) yes
N5 C2 C1 114.7(4) yes
C3 C2 C1 122.4(4) yes
C1 N4 Cu 115.8(3) yes
N8 C5 C7 123.3(3) yes
N8 C5 C6 116.1(4) yes
C7 C5 C6 120.5(4) yes
O1 N5 C2 119.8(3) yes
O1 N5 Cu 128.5(3) yes
C2 N5 Cu 111.5(3) yes
N3 C3 C2 178.3(6) yes
N6 C6 C5 179.5(4) yes
N7 C7 C5 179.1(5) yes
O3 N8 C5 114.6(3) yes

loop_
_geom_bond_atom_site_label_1
_geom_bond_atom_site_label_2
_geom_bond_site_symmetry_2
_geom_bond_distance
_geom_bond_publ_flag
Cu N4 . 1.947(4) yes
Cu N1 . 1.982(3) yes
Cu N2 . 2.012(3) yes
Cu N5 . 2.053(3) yes
Cu O3 . 2.200(2) yes
N1 C15 . 1.331(5) ?
N1 C11 . 1.349(4) ?
N2 C21 . 1.320(4) ?
N2 C25 . 1.329(5) ?
C11 C12 . 1.361(5) ?
C11 C21 . 1.468(5) ?
C12 C13 . 1.382(6) ?
C13 C14 . 1.362(6) ?
C14 C15 . 1.357(6) ?
C21 C22 . 1.365(5) ?
C22 C23 . 1.376(6) ?
C23 C24 . 1.343(6) ?
C24 C25 . 1.368(6) ?
O1 N5 . 1.245(3) yes
O2 C1 . 1.310(4) yes
O2 C4 . 1.437(6) yes
O3 N8 . 1.287(3) yes
C1 N4 . 1.273(5) yes
C1 C2 . 1.441(5) yes
C2 N5 . 1.327(4) yes
C2 C3 . 1.421(5) yes
C5 N8 . 1.325(4) yes
C5 C7 . 1.402(6) yes
C5 C6 . 1.418(5) yes
C3 N3 . 1.128(5) yes
C6 N6 . 1.129(4) yes
C7 N7 . 1.121(5) yes
